data_9016520
loop_
_publ_author_name
'Heritsch, H.'
'Paulitsch, P.'
'Walitzi, E. M.'

_publ_section_title
;
 Die Struktur von Karinthin und einer barroisitischen Hornblende
 Note: this is not a good structure
;
_journal_name_full 'Tschermaks Mineralogische und Petrographische Mitteilungen'
_journal_page_first 215
_journal_page_last 222
_journal_volume 6
_journal_year 1957
_chemical_formula_sum 'Al2 Ca H2 Mg3 Na O24 Si8'
_chemical_name_mineral Barroisite
_space_group_IT_number 12
_symmetry_space_group_name_Hall '-C 2y'
_symmetry_space_group_name_H-M 'C 1 2/m 1'
_cell_angle_alpha 90
_cell_angle_beta 106.75
_cell_angle_gamma 90
_cell_formula_units_Z 2
_cell_length_a 9.90
_cell_length_b 18.04
_cell_length_c 5.33
_cell_volume 911.528
_database_code_amcsd 0019554
_exptl_crystal_density_diffrn 2.917
_cod_original_formula_sum 'Na Ca Al2 Mg3 Si8 O24 H2'
_cod_database_code 9016520

loop_
_space_group_symop_operation_xyz
x,y,z
1/2+x,1/2+y,z
x,-y,z
1/2+x,1/2-y,z
-x,y,-z
1/2-x,1/2+y,-z
-x,-y,-z
1/2-x,1/2-y,-z

loop_
_atom_site_label
_atom_site_fract_x
_atom_site_fract_y
_atom_site_fract_z
_atom_site_occupancy
_atom_site_type_symbol
_atom_site_attached_hydrogens
NaA 0.00000 0.50000 0.00000 1.00000 Na 0
CaM4 0.00000 0.27900 0.50000 0.50000 Ca 0
AlM1 0.00000 0.08900 0.50000 1.00000 Al 0
MgM2 0.00000 0.17800 0.00000 1.00000 Mg 0
MgM3 0.00000 0.00000 0.00000 1.00000 Mg 0
Si1 0.27600 0.08700 0.07000 1.00000 Si 0
Si2 0.29300 0.17000 0.57000 1.00000 Si 0
O1 0.09900 0.09200 0.12000 1.00000 O 0
O-H2 0.11700 0.00000 0.60000 1.00000 O 1
O3 0.11700 0.17600 0.61000 1.00000 O 0
O4 0.36300 0.25000 0.44000 1.00000 O 0
O5 0.34900 0.13800 0.80000 1.00000 O 0
O6 0.34100 0.11700 0.29000 1.00000 O 0
O7 0.34300 0.00000 0.01000 1.00000 O 0

loop_
_cod_changelog_entry_id
_cod_changelog_entry_author
_cod_changelog_entry_date
_cod_changelog_entry_text
1
;cod-tools version 3.8.0
Id: cif_guess_AMCSD_atom_types 9574 2023-05-10 09:00:05Z saulius
;
2023-05-10T18:57:07+03:00
;Derived atom types and hydrogen counts
from atom names that follow the AMCSD naming convention
(Wat == water, O-H == hydroxyl).
;

loop_
_cod_related_entry_id
_cod_related_entry_database
_cod_related_entry_code
1 AMCSD 0019554
